data_4131305
loop_
_publ_author_name
'Adak, Laksmikanta'
'Kawamura, Shintaro'
'Toma, Gabriel'
'Takenaka, Toshio'
'Isozaki, Katsuhiro'
'Takaya, Hikaru'
'Orita, Akihiro'
'Li, Ho C.'
'Shing, Tony K. M.'
'Nakamura, Masaharu'

_publ_section_title
;
 Synthesis of Aryl C-Glycosides via Iron-Catalyzed Cross Coupling of
 Halosugars: Stereoselective Anomeric Arylation of Glycosyl Radicals.
;
_journal_issue 31
_journal_name_full 'Journal of the American Chemical Society'
_journal_page_first 10693
_journal_page_last 10701
_journal_paper_doi 10.1021/jacs.7b03867
_journal_volume 139
_journal_year 2017
_chemical_absolute_configuration syn
_chemical_formula_moiety 'C17 H18 F O7'
_chemical_formula_sum 'C17 H18 F O7'
_chemical_formula_weight 353.32
_space_group_IT_number 19
_space_group_name_Hall 'P 2ac 2ab'
_space_group_name_H-M_alt 'P 21 21 21'
_symmetry_cell_setting orthorhombic
_symmetry_Int_Tables_number 19
_symmetry_space_group_name_Hall 'P 2ac 2ab'
_symmetry_space_group_name_H-M 'P 21 21 21'
_atom_sites_solution_hydrogens geom
_atom_sites_solution_primary direct
_atom_sites_solution_secondary difmap
_cell_angle_alpha 90.00
_cell_angle_beta 90.00
_cell_angle_gamma 90.00
_cell_formula_units_Z 4
_cell_length_a 7.8203(17)
_cell_length_b 11.336(3)
_cell_length_c 19.356(4)
_cell_measurement_reflns_used 6997
_cell_measurement_temperature 173(2)
_cell_measurement_theta_max 31.17
_cell_measurement_theta_min 2.60
_cell_volume 1715.9(7)
_computing_cell_refinement CrystalClear
_computing_data_collection 'CrystalClear (Rigaku/MSC Inc., 2006)'
_computing_data_reduction CrystalClear
_computing_molecular_graphics 'CrystalStructure 4.0'
_computing_publication_material 'CrystalStructure 4.0 (Rigaku, 2010)'
_computing_structure_refinement 'SHELXL-97 (Sheldrick, 1997)'
_computing_structure_solution 'SHELXS-97 (Sheldrick, 1990)'
_diffrn_ambient_temperature 173(2)
_diffrn_detector_area_resol_mean 7.314
_diffrn_measured_fraction_theta_full 0.976
_diffrn_measured_fraction_theta_max 0.976
_diffrn_measurement_device_type 'Rigaku Saturn70'
_diffrn_measurement_method \w
_diffrn_radiation_type MoK\a
_diffrn_radiation_wavelength 0.71070
_diffrn_reflns_av_R_equivalents 0.0657
_diffrn_reflns_av_sigmaI/netI 0.0418
_diffrn_reflns_limit_h_max 9
_diffrn_reflns_limit_h_min -10
_diffrn_reflns_limit_k_max 14
_diffrn_reflns_limit_k_min -14
_diffrn_reflns_limit_l_max 25
_diffrn_reflns_limit_l_min -23
_diffrn_reflns_number 13311
_diffrn_reflns_theta_full 27.49
_diffrn_reflns_theta_max 27.49
_diffrn_reflns_theta_min 3.35
_diffrn_standards_number 0
_exptl_absorpt_coefficient_mu 0.113
_exptl_absorpt_correction_T_max 0.9777
_exptl_absorpt_correction_T_min 0.9777
_exptl_absorpt_correction_type none
_exptl_crystal_colour colorless
_exptl_crystal_density_diffrn 1.372
_exptl_crystal_density_method 'not measured'
_exptl_crystal_description block
_exptl_crystal_F_000 744
_exptl_crystal_size_max 0.20
_exptl_crystal_size_mid 0.20
_exptl_crystal_size_min 0.20
_refine_diff_density_max 0.191
_refine_diff_density_min -0.153
_refine_diff_density_rms 0.033
_refine_ls_abs_structure_details 'Flack H D (1983), Acta Cryst. A39, 876-881'
_refine_ls_abs_structure_Flack 0.1(5)
_refine_ls_extinction_method none
_refine_ls_goodness_of_fit_ref 1.042
_refine_ls_hydrogen_treatment mixed
_refine_ls_matrix_type full
_refine_ls_number_parameters 278
_refine_ls_number_reflns 3859
_refine_ls_number_restraints 0
_refine_ls_restrained_S_all 1.042
_refine_ls_R_factor_all 0.0334
_refine_ls_R_factor_gt 0.0327
_refine_ls_shift/su_max 0.000
_refine_ls_shift/su_mean 0.000
_refine_ls_structure_factor_coef Fsqd
_refine_ls_weighting_details 'calc w=1/[\s^2^(Fo^2^)+(0.0506P)^2^+0.1662P] where P=(Fo^2^+2Fc^2^)/3'
_refine_ls_weighting_scheme calc
_refine_ls_wR_factor_gt 0.0887
_refine_ls_wR_factor_ref 0.0896
_reflns_number_gt 3763
_reflns_number_total 3859
_reflns_threshold_expression >2sigma(I)
_cod_data_source_file ja7b03867_si_003.cif
_cod_data_source_block LA_FPh_1
_cod_database_code 4131305

loop_
_symmetry_equiv_pos_site_id
_symmetry_equiv_pos_as_xyz
1 +X,+Y,+Z
2 1/2+X,1/2-Y,-Z
3 -X,1/2+Y,1/2-Z
4 1/2-X,-Y,1/2+Z

loop_
_atom_site_label
_atom_site_type_symbol
_atom_site_fract_x
_atom_site_fract_y
_atom_site_fract_z
_atom_site_U_iso_or_equiv
_atom_site_adp_type
_atom_site_occupancy
_atom_site_symmetry_multiplicity
_atom_site_calc_flag
_atom_site_refinement_flags
F1 F -0.48125(11) 0.12461(9) 0.07645(5) 0.0460(2) Uani 1 1 d .
O1 O 0.22052(12) 0.24847(7) 0.22219(5) 0.0290(2) Uani 1 1 d .
O6 O 0.05312(12) 0.40480(8) 0.31391(4) 0.0298(2) Uani 1 1 d .
O7 O 0.00029(15) 0.40596(10) 0.42766(5) 0.0414(3) Uani 1 1 d .
O3 O 0.06478(14) 0.64617(8) 0.14261(5) 0.0341(2) Uani 1 1 d .
O2 O 0.17203(12) 0.47880(7) 0.09824(4) 0.02572(18) Uani 1 1 d .
O4 O 0.46697(12) 0.43915(8) 0.17025(5) 0.0306(2) Uani 1 1 d .
O5 O 0.47349(15) 0.63661(9) 0.15775(6) 0.0421(2) Uani 1 1 d .
C5 C -0.00518(15) 0.23866(9) 0.13690(6) 0.0238(2) Uani 1 1 d .
C10 C -0.03411(17) 0.20343(11) 0.06902(6) 0.0273(2) Uani 1 1 d .
C1 C 0.16516(15) 0.29022(10) 0.15604(6) 0.0234(2) Uani 1 1 d .
C4 C 0.30920(16) 0.34031(11) 0.25905(6) 0.0264(2) Uani 1 1 d .
C7 C -0.29896(17) 0.19346(11) 0.16451(7) 0.0307(3) Uani 1 1 d .
C6 C -0.13777(17) 0.23140(11) 0.18467(6) 0.0284(2) Uani 1 1 d .
C15 C 0.22211(17) 0.36050(11) 0.32769(7) 0.0284(2) Uani 1 1 d .
C9 C -0.19497(19) 0.16419(12) 0.04819(7) 0.0318(3) Uani 1 1 d .
C2 C 0.15981(15) 0.42487(10) 0.16491(6) 0.0225(2) Uani 1 1 d .
C8 C -0.32298(17) 0.16154(11) 0.09640(7) 0.0306(3) Uani 1 1 d .
C3 C 0.31291(15) 0.44751(10) 0.21131(6) 0.0258(2) Uani 1 1 d .
C16 C -0.04898(19) 0.41847(12) 0.36928(7) 0.0327(3) Uani 1 1 d .
C17 C -0.2269(2) 0.44914(16) 0.34771(10) 0.0482(4) Uani 1 1 d .
H17 H -0.2906 0.4788 0.3877 0.058 Uiso 1 1 calc R
H17A H -0.2837 0.3787 0.3295 0.058 Uiso 1 1 calc R
H17B H -0.2230 0.5100 0.3118 0.058 Uiso 1 1 calc R
C13 C 0.52870(16) 0.54048(12) 0.14337(7) 0.0314(3) Uani 1 1 d .
C14 C 0.6707(2) 0.51594(15) 0.09349(10) 0.0449(4) Uani 1 1 d .
H14 H 0.7158 0.4365 0.1017 0.054 Uiso 1 1 calc R
H14A H 0.7621 0.5740 0.1000 0.054 Uiso 1 1 calc R
H14B H 0.6270 0.5212 0.0461 0.054 Uiso 1 1 calc R
C11 C 0.11849(16) 0.59281(11) 0.09380(6) 0.0261(2) Uani 1 1 d .
C12 C 0.1330(3) 0.63729(14) 0.02169(8) 0.0432(4) Uani 1 1 d .
H12 H 0.2517(19) 0.2703(13) 0.1192(8) 0.023(3) Uiso 1 1 d .
H12A H 0.0581(17) 0.4496(12) 0.1880(7) 0.012(3) Uiso 1 1 d .
H12B H 0.304(2) 0.5222(16) 0.2352(9) 0.030(4) Uiso 1 1 d .
H12C H 0.2166(19) 0.2883(14) 0.3505(7) 0.022(3) Uiso 1 1 d .
H12D H 0.285(2) 0.4155(15) 0.3544(8) 0.028(4) Uiso 1 1 d .
H12E H 0.062(2) 0.2072(17) 0.0360(9) 0.040(5) Uiso 1 1 d .
H12F H 0.080(3) 0.712(2) 0.0179(12) 0.066(7) Uiso 1 1 d .
H12G H 0.078(4) 0.592(2) -0.0082(13) 0.078(8) Uiso 1 1 d .
H12H H 0.247(4) 0.632(2) 0.0112(13) 0.071(7) Uiso 1 1 d .
H13 H -0.119(2) 0.2547(16) 0.2312(9) 0.031(4) Uiso 1 1 d .
H13A H -0.394(2) 0.1862(16) 0.1921(9) 0.035(4) Uiso 1 1 d .
H13B H -0.216(2) 0.1370(16) 0.0031(10) 0.040(5) Uiso 1 1 d .
H13C H 0.414(2) 0.3185(15) 0.2713(9) 0.031(4) Uiso 1 1 d .

loop_
_atom_site_aniso_label
_atom_site_aniso_U_11
_atom_site_aniso_U_22
_atom_site_aniso_U_33
_atom_site_aniso_U_23
_atom_site_aniso_U_13
_atom_site_aniso_U_12
F1 0.0361(4) 0.0493(5) 0.0526(5) 0.0013(4) -0.0074(4) -0.0121(4)
O1 0.0409(5) 0.0204(4) 0.0258(4) -0.0002(3) -0.0085(4) 0.0014(4)
O6 0.0341(4) 0.0311(4) 0.0242(4) 0.0011(3) 0.0014(4) 0.0035(4)
O7 0.0589(7) 0.0384(5) 0.0270(4) -0.0064(4) 0.0047(4) -0.0055(5)
O3 0.0479(5) 0.0267(4) 0.0277(4) -0.0015(3) 0.0056(4) 0.0093(4)
O2 0.0355(4) 0.0220(4) 0.0196(4) 0.0009(3) 0.0040(3) 0.0031(3)
O4 0.0268(4) 0.0293(4) 0.0358(5) 0.0010(4) 0.0036(4) 0.0001(3)
O5 0.0440(5) 0.0292(5) 0.0533(6) -0.0018(4) 0.0019(5) -0.0087(4)
C5 0.0326(6) 0.0170(4) 0.0218(5) -0.0008(4) -0.0020(5) 0.0008(4)
C10 0.0354(6) 0.0250(5) 0.0215(5) -0.0014(4) 0.0011(5) -0.0023(5)
C1 0.0289(5) 0.0199(5) 0.0214(5) -0.0015(4) -0.0007(4) 0.0026(4)
C4 0.0283(5) 0.0253(5) 0.0255(5) -0.0015(4) -0.0051(5) 0.0012(4)
C7 0.0343(6) 0.0248(5) 0.0330(6) 0.0046(5) 0.0059(5) 0.0000(5)
C6 0.0370(6) 0.0248(5) 0.0235(6) -0.0006(4) 0.0030(5) 0.0018(5)
C15 0.0332(6) 0.0280(6) 0.0240(5) 0.0002(4) -0.0034(5) 0.0006(5)
C9 0.0417(7) 0.0301(6) 0.0237(6) -0.0015(4) -0.0059(5) -0.0048(5)
C2 0.0287(5) 0.0200(5) 0.0189(5) 0.0002(4) 0.0021(4) 0.0010(4)
C8 0.0305(6) 0.0237(5) 0.0376(7) 0.0041(5) -0.0056(5) -0.0033(5)
C3 0.0269(5) 0.0242(5) 0.0261(5) -0.0029(4) 0.0008(4) 0.0001(4)
C16 0.0418(7) 0.0240(5) 0.0322(6) -0.0059(5) 0.0066(6) -0.0030(5)
C17 0.0409(7) 0.0487(8) 0.0551(10) -0.0077(7) 0.0101(7) 0.0087(7)
C13 0.0268(5) 0.0318(6) 0.0356(6) 0.0010(5) -0.0033(5) -0.0066(5)
C14 0.0338(7) 0.0480(8) 0.0528(10) 0.0080(7) 0.0109(7) -0.0033(6)
C11 0.0293(5) 0.0246(5) 0.0243(6) 0.0012(4) 0.0028(4) 0.0029(4)
C12 0.0685(11) 0.0338(7) 0.0272(7) 0.0089(6) 0.0110(7) 0.0125(7)

loop_
_atom_type_symbol
_atom_type_description
_atom_type_scat_dispersion_real
_atom_type_scat_dispersion_imag
_atom_type_scat_source
C C 0.0033 0.0016 'International Tables Vol C Tables 4.2.6.8 and 6.1.1.4'
H H 0.0000 0.0000 'International Tables Vol C Tables 4.2.6.8 and 6.1.1.4'
F F 0.0171 0.0103 'International Tables Vol C Tables 4.2.6.8 and 6.1.1.4'
O O 0.0106 0.0060 'International Tables Vol C Tables 4.2.6.8 and 6.1.1.4'

loop_
_geom_angle_atom_site_label_1
_geom_angle_atom_site_label_2
_geom_angle_atom_site_label_3
_geom_angle
C1 O1 C4 110.46(9)
C16 O6 C15 115.96(10)
C11 O2 C2 116.24(9)
C13 O4 C3 116.98(10)
C10 C5 C6 119.29(11)
C10 C5 C1 119.27(11)
C6 C5 C1 121.35(10)
C5 C10 C9 120.75(11)
C5 C10 H12E 118.2(11)
C9 C10 H12E 121.0(10)
O1 C1 C5 111.12(10)
O1 C1 C2 103.69(9)
C5 C1 C2 112.96(10)
O1 C1 H12 110.8(8)
C5 C1 H12 109.5(9)
C2 C1 H12 108.6(9)
O1 C4 C15 109.16(10)
O1 C4 C3 106.55(9)
C15 C4 C3 114.85(10)
O1 C4 H13C 112.0(11)
C15 C4 H13C 102.9(11)
C3 C4 H13C 111.4(11)
C8 C7 C6 118.25(12)
C8 C7 H13A 114.9(11)
C6 C7 H13A 126.9(11)
C7 C6 C5 120.55(11)
C7 C6 H13 119.4(10)
C5 C6 H13 120.0(10)
O6 C15 C4 107.70(10)
O6 C15 H12C 110.6(9)
C4 C15 H12C 107.8(9)
O6 C15 H12D 110.4(10)
C4 C15 H12D 110.2(10)
H12C C15 H12D 110.1(13)
C8 C9 C10 118.02(12)
C8 C9 H13B 119.7(11)
C10 C9 H13B 122.2(11)
O2 C2 C3 114.10(10)
O2 C2 C1 108.78(9)
C3 C2 C1 102.27(9)
O2 C2 H12A 110.6(8)
C3 C2 H12A 109.3(8)
C1 C2 H12A 111.5(8)
F1 C8 C9 118.55(12)
F1 C8 C7 118.35(12)
C9 C8 C7 123.09(12)
O4 C3 C2 108.70(9)
O4 C3 C4 107.23(10)
C2 C3 C4 102.03(9)
O4 C3 H12B 112.3(10)
C2 C3 H12B 112.0(10)
C4 C3 H12B 113.9(10)
O7 C16 O6 123.02(14)
O7 C16 C17 126.06(14)
O6 C16 C17 110.92(13)
C16 C17 H17 109.5
C16 C17 H17A 109.5
H17 C17 H17A 109.5
C16 C17 H17B 109.5
H17 C17 H17B 109.5
H17A C17 H17B 109.5
O5 C13 O4 123.53(12)
O5 C13 C14 125.64(13)
O4 C13 C14 110.82(12)
C13 C14 H14 109.5
C13 C14 H14A 109.5
H14 C14 H14A 109.5
C13 C14 H14B 109.5
H14 C14 H14B 109.5
H14A C14 H14B 109.5
O3 C11 O2 122.51(11)
O3 C11 C12 126.54(12)
O2 C11 C12 110.95(10)
C11 C12 H12F 110.0(14)
C11 C12 H12G 112.4(17)
H12F C12 H12G 105(2)
C11 C12 H12H 105.2(16)
H12F C12 H12H 118(2)
H12G C12 H12H 107(2)

loop_
_geom_bond_atom_site_label_1
_geom_bond_atom_site_label_2
_geom_bond_distance
F1 C8 1.3625(15)
O1 C1 1.4321(14)
O1 C4 1.4400(15)
O6 C16 1.3453(16)
O6 C15 1.4387(16)
O7 C16 1.2023(18)
O3 C11 1.1979(15)
O2 C11 1.3612(14)
O2 C2 1.4311(13)
O4 C13 1.3502(16)
O4 C3 1.4464(15)
O5 C13 1.2046(18)
C5 C10 1.3918(16)
C5 C6 1.3916(17)
C5 C1 1.5012(16)
C10 C9 1.3939(19)
C10 H12E 0.990(18)
C1 C2 1.5365(15)
C1 H12 1.009(15)
C4 C15 1.5105(18)
C4 C3 1.5269(17)
C4 H13C 0.888(18)
C7 C8 1.3801(19)
C7 C6 1.3879(19)
C7 H13A 0.922(18)
C6 H13 0.949(18)
C15 H12C 0.931(16)
C15 H12D 0.947(17)
C9 C8 1.3689(19)
C9 H13B 0.941(19)
C2 C3 1.5186(16)
C2 H12A 0.955(14)
C3 H12B 0.967(18)
C16 C17 1.493(2)
C17 H17 0.9800
C17 H17A 0.9800
C17 H17B 0.9800
C13 C14 1.497(2)
C14 H14 0.9800
C14 H14A 0.9800
C14 H14B 0.9800
C11 C12 1.4884(18)
C12 H12F 0.94(2)
C12 H12G 0.88(3)
C12 H12H 0.91(3)

loop_
_geom_torsion_atom_site_label_1
_geom_torsion_atom_site_label_2
_geom_torsion_atom_site_label_3
_geom_torsion_atom_site_label_4
_geom_torsion
C6 C5 C10 C9 1.72(18)
C1 C5 C10 C9 -174.75(11)
C4 O1 C1 C5 -143.78(10)
C4 O1 C1 C2 -22.15(12)
C10 C5 C1 O1 -139.88(10)
C6 C5 C1 O1 43.73(14)
C10 C5 C1 C2 104.07(12)
C6 C5 C1 C2 -72.33(14)
C1 O1 C4 C15 123.26(10)
C1 O1 C4 C3 -1.31(13)
C8 C7 C6 C5 1.02(18)
C10 C5 C6 C7 -2.27(18)
C1 C5 C6 C7 174.12(11)
C16 O6 C15 C4 174.52(10)
O1 C4 C15 O6 -64.91(12)
C3 C4 C15 O6 54.64(13)
C5 C10 C9 C8 0.07(19)
C11 O2 C2 C3 -85.72(13)
C11 O2 C2 C1 160.83(10)
O1 C1 C2 O2 157.69(9)
C5 C1 C2 O2 -81.92(12)
O1 C1 C2 C3 36.66(11)
C5 C1 C2 C3 157.06(9)
C10 C9 C8 F1 179.27(12)
C10 C9 C8 C7 -1.4(2)
C6 C7 C8 F1 -179.81(11)
C6 C7 C8 C9 0.85(19)
C13 O4 C3 C2 93.55(12)
C13 O4 C3 C4 -156.85(11)
O2 C2 C3 O4 -40.85(12)
C1 C2 C3 O4 76.42(11)
O2 C2 C3 C4 -153.92(9)
C1 C2 C3 C4 -36.65(11)
O1 C4 C3 O4 -89.82(11)
C15 C4 C3 O4 149.18(10)
O1 C4 C3 C2 24.34(12)
C15 C4 C3 C2 -96.65(12)
C15 O6 C16 O7 7.01(18)
C15 O6 C16 C17 -172.39(12)
C3 O4 C13 O5 8.13(18)
C3 O4 C13 C14 -171.03(12)
C2 O2 C11 O3 0.39(17)
C2 O2 C11 C12 -178.35(12)
